data_7135037
loop_
_publ_author_name
'Guo, Ting-Ting'
'Zhao, Qing-Sheng'
'Yang, Shu'
'Chen, Tian-Tian'
'Liu, Jin'
'Yan, Sheng-Jiao'

_publ_section_title
;
 Rh(III)-catalyzed cyclization of 5-amino-pyrazoles with maleimides to
 pyrazoloquinazolines.
;
_journal_issue 86
_journal_name_full 'Chemical communications (Cambridge, England)'
_journal_page_first 16846
_journal_page_last 16849
_journal_paper_doi 10.1039/d5cc04547a
_journal_volume 61
_journal_year 2025
_chemical_formula_moiety 'C14 H14 N4 O'
_chemical_formula_sum 'C14 H14 N4 O'
_chemical_formula_weight 254.29
_space_group_crystal_system monoclinic
_space_group_IT_number 14
_space_group_name_Hall '-P 2yn'
_space_group_name_H-M_alt 'P 1 21/n 1'
_atom_sites_solution_hydrogens geom
_atom_sites_solution_primary direct
_audit_creation_date 2025-04-21
_audit_creation_method
;
FinalCif V89 by Daniel Kratzert, Freiburg 2025,
https://dkratzert.de/finalcif.html
;
_audit_update_record
;
2025-08-06 deposited with the CCDC.	2025-09-22 downloaded from the CCDC.
;
_cell_angle_alpha 90
_cell_angle_beta 102.205(2)
_cell_angle_gamma 90
_cell_formula_units_Z 4
_cell_length_a 10.6661(4)
_cell_length_b 4.9190(2)
_cell_length_c 23.7529(10)
_cell_measurement_reflns_used 5657
_cell_measurement_temperature 100.00
_cell_measurement_theta_max 28.31
_cell_measurement_theta_min 2.93
_cell_volume 1218.06(9)
_computing_cell_refinement 'SAINT V8.40B'
_computing_data_reduction 'SAINT V8.40B'
_computing_molecular_graphics 'Olex2 1.5 (Dolomanov et al., 2009)'
_computing_publication_material 'Olex2 1.5 (Dolomanov et al., 2009)'
_computing_structure_refinement 'SHELXL 2018/3 (Sheldrick, 2015)'
_computing_structure_solution 'SHELXT 2018/2 (Sheldrick, 2018)'
_diffrn_ambient_environment N~2~
_diffrn_ambient_temperature 100.00
_diffrn_detector CPAD
_diffrn_detector_area_resol_mean 7.41
_diffrn_detector_type 'Bruker PHOTON'
_diffrn_measured_fraction_theta_full 0.999
_diffrn_measured_fraction_theta_max 0.999
_diffrn_measurement_device 'three-circle diffractometer'
_diffrn_measurement_device_type 'Bruker D8 VENTURE dual wavelength Mo/Cu'
_diffrn_measurement_method '\w and \f scans'
_diffrn_measurement_specimen_support 'MiTeGen micromount'
_diffrn_radiation_monochromator 'mirror optics'
_diffrn_radiation_probe x-ray
_diffrn_radiation_type MoK\a
_diffrn_radiation_wavelength 0.71073
_diffrn_reflns_av_R_equivalents 0.0456
_diffrn_reflns_av_unetI/netI 0.0364
_diffrn_reflns_Laue_measured_fraction_full 0.999
_diffrn_reflns_Laue_measured_fraction_max 0.999
_diffrn_reflns_limit_h_max 14
_diffrn_reflns_limit_h_min -14
_diffrn_reflns_limit_k_max 6
_diffrn_reflns_limit_k_min -5
_diffrn_reflns_limit_l_max 31
_diffrn_reflns_limit_l_min -31
_diffrn_reflns_number 13236
_diffrn_reflns_point_group_measured_fraction_full 0.999
_diffrn_reflns_point_group_measured_fraction_max 0.999
_diffrn_reflns_theta_full 25.242
_diffrn_reflns_theta_max 28.311
_diffrn_reflns_theta_min 2.305
_diffrn_source 'microfocus sealed X-ray tube'
_diffrn_source_current 1.4
_diffrn_source_power 0.07
_diffrn_source_type 'Incoatec I\ms'
_diffrn_source_voltage 50.0
_diffrn_standards_number 0
_exptl_absorpt_coefficient_mu 0.092
_exptl_absorpt_correction_T_max 0.7457
_exptl_absorpt_correction_T_min 0.6169
_exptl_absorpt_correction_type multi-scan
_exptl_absorpt_process_details
;
SADABS-2016/2 (Bruker,2016/2) was used for absorption correction.
wR2(int) was 0.1264 before and 0.0581 after correction.
The Ratio of minimum to maximum transmission is 0.8273.
The \l/2 correction factor is Not present.
;
_exptl_crystal_colour yellow
_exptl_crystal_colour_primary yellow
_exptl_crystal_density_diffrn 1.387
_exptl_crystal_description needle
_exptl_crystal_F_000 536
_exptl_crystal_size_max 0.24
_exptl_crystal_size_mid 0.08
_exptl_crystal_size_min 0.04
_refine_diff_density_max 0.348
_refine_diff_density_min -0.294
_refine_diff_density_rms 0.054
_refine_ls_extinction_method none
_refine_ls_goodness_of_fit_ref 1.046
_refine_ls_hydrogen_treatment constr
_refine_ls_matrix_type full
_refine_ls_number_parameters 174
_refine_ls_number_reflns 3043
_refine_ls_number_restraints 0
_refine_ls_restrained_S_all 1.046
_refine_ls_R_factor_all 0.0582
_refine_ls_R_factor_gt 0.0450
_refine_ls_shift/su_max 0.001
_refine_ls_shift/su_mean 0.000
_refine_ls_structure_factor_coef Fsqd
_refine_ls_weighting_details 'w=1/[\s^2^(Fo^2^)+(0.0460P)^2^+0.7111P] where P=(Fo^2^+2Fc^2^)/3'
_refine_ls_weighting_scheme calc
_refine_ls_wR_factor_gt 0.1038
_refine_ls_wR_factor_ref 0.1129
_reflns_Friedel_coverage 0.000
_reflns_number_gt 2490
_reflns_number_total 3043
_reflns_threshold_expression 'I > 2\s(I)'
_cod_data_source_file d5cc04547a2.cif
_cod_data_source_block 1_CCDC2
_cod_depositor_comments 'Adding full bibliography for 7135035--7135037.cif.'
_cod_original_sg_symbol_H-M 'P 21/n'
_cod_database_code 7135037
_shelx_shelxl_version_number 2018/3
_olex2_refinement_description
;
1. Fixed Uiso
 At 1.2 times of:
  All C(H) groups, All C(H,H) groups, All N(H) groups
 At 1.5 times of:
  All C(H,H,H) groups
2.a Secondary CH2 refined with riding coordinates:
 C2(H2A,H2B)
2.b Aromatic/amide H refined with riding coordinates:
 N1(H1), C6(H6), C7(H7), C8(H8), C9(H9), C12(H12)
2.c Idealised Me refined as rotating group:
 C1(H1A,H1B,H1C), C14(H14A,H14B,H14C)
;
_olex2_submission_special_instructions 'No special instructions were received'
_shelx_space_group_comment
;
The symmetry employed for this shelxl refinement is uniquely defined
by the following loop, which should always be used as a source of
symmetry information in preference to the above space-group names.
They are only intended as comments.
;
_shelx_estimated_absorpt_t_min 0.978
_shelx_estimated_absorpt_t_max 0.996
_olex2_diffrn_ambient_temperature_device 'Oxford Cryostream 800'

loop_
_space_group_symop_operation_xyz
'x, y, z'
'-x+1/2, y+1/2, -z+1/2'
'-x, -y, -z'
'x-1/2, -y-1/2, z-1/2'

loop_
_atom_site_label
_atom_site_type_symbol
_atom_site_fract_x
_atom_site_fract_y
_atom_site_fract_z
_atom_site_U_iso_or_equiv
_atom_site_adp_type
_atom_site_occupancy
_atom_site_site_symmetry_order
_atom_site_calc_flag
_atom_site_refinement_flags_posn
_atom_site_refinement_flags_adp
_atom_site_refinement_flags_occupancy
_atom_site_disorder_assembly
_atom_site_disorder_group
O1 O 0.24775(10) 0.2150(2) 0.51158(4) 0.0196(2) Uani 1 1 d . . . . .
N1 N 0.17905(11) 0.6495(2) 0.49854(5) 0.0147(2) Uani 1 1 d . . . . .
H1 H 0.183865 0.816868 0.511941 0.018 Uiso 1 1 calc R U . . .
N2 N 0.28556(11) 0.7303(2) 0.61251(5) 0.0153(2) Uani 1 1 d . . . . .
N3 N 0.47825(11) 0.7144(2) 0.68608(5) 0.0142(2) Uani 1 1 d . . . . .
N4 N 0.53422(11) 0.8316(2) 0.73693(5) 0.0162(3) Uani 1 1 d . . . . .
C1 C 0.01900(14) 0.8359(3) 0.41819(6) 0.0196(3) Uani 1 1 d . . . . .
H1A H -0.037046 0.788925 0.381205 0.029 Uiso 1 1 calc R U . . .
H1B H 0.079660 0.977145 0.412192 0.029 Uiso 1 1 calc R U . . .
H1C H -0.033058 0.903543 0.444614 0.029 Uiso 1 1 calc R U . . .
C2 C 0.09228(13) 0.5860(3) 0.44374(6) 0.0155(3) Uani 1 1 d . . . . .
H2A H 0.030952 0.443681 0.449934 0.019 Uiso 1 1 calc R U . . .
H2B H 0.142391 0.513880 0.416399 0.019 Uiso 1 1 calc R U . . .
C3 C 0.25073(12) 0.4547(3) 0.52817(6) 0.0139(3) Uani 1 1 d . . . . .
C4 C 0.33542(12) 0.5444(3) 0.58444(6) 0.0139(3) Uani 1 1 d . . . . .
C5 C 0.46132(12) 0.4257(3) 0.60458(6) 0.0142(3) Uani 1 1 d . . . . .
C6 C 0.51681(14) 0.2255(3) 0.57464(6) 0.0175(3) Uani 1 1 d . . . . .
H6 H 0.471076 0.162617 0.538243 0.021 Uiso 1 1 calc R U . . .
C7 C 0.63658(14) 0.1207(3) 0.59775(6) 0.0195(3) Uani 1 1 d . . . . .
H7 H 0.672386 -0.015423 0.577515 0.023 Uiso 1 1 calc R U . . .
C8 C 0.70560(13) 0.2149(3) 0.65112(6) 0.0192(3) Uani 1 1 d . . . . .
H8 H 0.787790 0.140554 0.666746 0.023 Uiso 1 1 calc R U . . .
C9 C 0.65651(13) 0.4130(3) 0.68128(6) 0.0174(3) Uani 1 1 d . . . . .
H9 H 0.704400 0.477647 0.717111 0.021 Uiso 1 1 calc R U . . .
C10 C 0.53425(12) 0.5171(3) 0.65792(5) 0.0145(3) Uani 1 1 d . . . . .
C11 C 0.35750(12) 0.8185(3) 0.66391(6) 0.0146(3) Uani 1 1 d . . . . .
C12 C 0.33515(13) 1.0123(3) 0.70290(6) 0.0166(3) Uani 1 1 d . . . . .
H12 H 0.260583 1.120880 0.700569 0.020 Uiso 1 1 calc R U . . .
C13 C 0.44667(13) 1.0133(3) 0.74666(6) 0.0153(3) Uani 1 1 d . . . . .
C14 C 0.47778(14) 1.1907(3) 0.79882(6) 0.0190(3) Uani 1 1 d . . . . .
H14A H 0.563850 1.146885 0.820875 0.028 Uiso 1 1 calc R U . . .
H14B H 0.414929 1.159898 0.822863 0.028 Uiso 1 1 calc R U . . .
H14C H 0.474965 1.381813 0.786933 0.028 Uiso 1 1 calc R U . . .

loop_
_atom_site_aniso_label
_atom_site_aniso_U_11
_atom_site_aniso_U_22
_atom_site_aniso_U_33
_atom_site_aniso_U_23
_atom_site_aniso_U_13
_atom_site_aniso_U_12
O1 0.0232(5) 0.0115(5) 0.0217(5) -0.0025(4) -0.0010(4) -0.0007(4)
N1 0.0179(5) 0.0113(5) 0.0131(5) -0.0026(4) -0.0007(4) -0.0005(4)
N2 0.0168(5) 0.0148(6) 0.0133(5) -0.0002(4) 0.0010(4) -0.0004(4)
N3 0.0153(5) 0.0142(5) 0.0124(5) -0.0006(4) 0.0015(4) -0.0008(4)
N4 0.0183(6) 0.0179(6) 0.0112(5) -0.0014(5) 0.0004(4) -0.0024(5)
C1 0.0210(7) 0.0169(7) 0.0182(7) -0.0011(6) -0.0018(5) 0.0026(6)
C2 0.0176(6) 0.0138(6) 0.0130(6) -0.0019(5) -0.0011(5) -0.0012(5)
C3 0.0138(6) 0.0134(6) 0.0144(6) -0.0009(5) 0.0028(5) -0.0021(5)
C4 0.0152(6) 0.0123(6) 0.0137(6) 0.0015(5) 0.0020(5) -0.0024(5)
C5 0.0148(6) 0.0131(6) 0.0145(6) 0.0016(5) 0.0030(5) -0.0016(5)
C6 0.0193(6) 0.0174(7) 0.0162(6) -0.0013(5) 0.0044(5) -0.0007(5)
C7 0.0199(7) 0.0184(7) 0.0218(7) -0.0013(6) 0.0077(6) 0.0019(5)
C8 0.0153(6) 0.0216(7) 0.0208(7) 0.0024(6) 0.0039(5) 0.0022(5)
C9 0.0157(6) 0.0205(7) 0.0153(6) 0.0023(5) 0.0019(5) 0.0002(5)
C10 0.0161(6) 0.0147(6) 0.0132(6) 0.0020(5) 0.0046(5) -0.0013(5)
C11 0.0141(6) 0.0142(6) 0.0150(6) 0.0014(5) 0.0019(5) -0.0002(5)
C12 0.0175(6) 0.0166(6) 0.0148(6) -0.0011(5) 0.0015(5) 0.0004(5)
C13 0.0185(6) 0.0141(6) 0.0132(6) 0.0018(5) 0.0034(5) -0.0025(5)
C14 0.0232(7) 0.0175(7) 0.0149(6) -0.0014(5) 0.0010(5) 0.0000(6)

loop_
_atom_type_symbol
_atom_type_description
_atom_type_scat_dispersion_real
_atom_type_scat_dispersion_imag
_atom_type_scat_source
C C 0.0033 0.0016 'International Tables Vol C Tables 4.2.6.8 and 6.1.1.4'
H H 0.0000 0.0000 'International Tables Vol C Tables 4.2.6.8 and 6.1.1.4'
N N 0.0061 0.0033 'International Tables Vol C Tables 4.2.6.8 and 6.1.1.4'
O O 0.0106 0.0060 'International Tables Vol C Tables 4.2.6.8 and 6.1.1.4'

loop_
_geom_angle_atom_site_label_1
_geom_angle_atom_site_label_2
_geom_angle_atom_site_label_3
_geom_angle
_geom_angle_site_symmetry_1
_geom_angle_site_symmetry_3
_geom_angle_publ_flag
C2 N1 H1 120.0 . . ?
C3 N1 H1 120.0 . . ?
C3 N1 C2 120.09(11) . . ?
C4 N2 C11 117.68(11) . . ?
N4 N3 C10 125.06(11) . . ?
N4 N3 C11 112.38(11) . . ?
C11 N3 C10 122.55(11) . . ?
C13 N4 N3 104.12(11) . . ?
H1A C1 H1B 109.5 . . ?
H1A C1 H1C 109.5 . . ?
H1B C1 H1C 109.5 . . ?
C2 C1 H1A 109.5 . . ?
C2 C1 H1B 109.5 . . ?
C2 C1 H1C 109.5 . . ?
N1 C2 C1 111.05(11) . . ?
N1 C2 H2A 109.4 . . ?
N1 C2 H2B 109.4 . . ?
C1 C2 H2A 109.4 . . ?
C1 C2 H2B 109.4 . . ?
H2A C2 H2B 108.0 . . ?
O1 C3 N1 122.89(12) . . ?
O1 C3 C4 121.87(12) . . ?
N1 C3 C4 115.23(12) . . ?
N2 C4 C3 115.02(11) . . ?
N2 C4 C5 124.13(12) . . ?
C5 C4 C3 120.84(12) . . ?
C6 C5 C4 124.82(12) . . ?
C10 C5 C4 117.63(12) . . ?
C10 C5 C6 117.55(12) . . ?
C5 C6 H6 119.7 . . ?
C7 C6 C5 120.70(13) . . ?
C7 C6 H6 119.7 . . ?
C6 C7 H7 120.0 . . ?
C6 C7 C8 120.06(13) . . ?
C8 C7 H7 120.0 . . ?
C7 C8 H8 119.4 . . ?
C9 C8 C7 121.29(13) . . ?
C9 C8 H8 119.4 . . ?
C8 C9 H9 120.8 . . ?
C8 C9 C10 118.48(13) . . ?
C10 C9 H9 120.8 . . ?
N3 C10 C5 116.40(12) . . ?
N3 C10 C9 121.68(12) . . ?
C9 C10 C5 121.91(13) . . ?
N2 C11 N3 121.60(12) . . ?
N2 C11 C12 132.23(12) . . ?
N3 C11 C12 106.17(11) . . ?
C11 C12 H12 127.5 . . ?
C11 C12 C13 105.02(12) . . ?
C13 C12 H12 127.5 . . ?
N4 C13 C12 112.31(12) . . ?
N4 C13 C14 119.29(12) . . ?
C12 C13 C14 128.37(13) . . ?
C13 C14 H14A 109.5 . . ?
C13 C14 H14B 109.5 . . ?
C13 C14 H14C 109.5 . . ?
H14A C14 H14B 109.5 . . ?
H14A C14 H14C 109.5 . . ?
H14B C14 H14C 109.5 . . ?

loop_
_geom_bond_atom_site_label_1
_geom_bond_atom_site_label_2
_geom_bond_distance
_geom_bond_site_symmetry_2
_geom_bond_publ_flag
O1 C3 1.2415(17) . ?
N1 H1 0.8800 . ?
N1 C2 1.4627(16) . ?
N1 C3 1.3308(17) . ?
N2 C4 1.3090(17) . ?
N2 C11 1.3680(17) . ?
N3 N4 1.3574(15) . ?
N3 C10 1.3839(17) . ?
N3 C11 1.3826(17) . ?
N4 C13 1.3476(18) . ?
C1 H1A 0.9800 . ?
C1 H1B 0.9800 . ?
C1 H1C 0.9800 . ?
C1 C2 1.5134(19) . ?
C2 H2A 0.9900 . ?
C2 H2B 0.9900 . ?
C3 C4 1.5122(18) . ?
C4 C5 1.4496(18) . ?
C5 C6 1.4156(19) . ?
C5 C10 1.4127(18) . ?
C6 H6 0.9500 . ?
C6 C7 1.379(2) . ?
C7 H7 0.9500 . ?
C7 C8 1.403(2) . ?
C8 H8 0.9500 . ?
C8 C9 1.377(2) . ?
C9 H9 0.9500 . ?
C9 C10 1.4017(19) . ?
C11 C12 1.3843(19) . ?
C12 H12 0.9500 . ?
C12 C13 1.4045(19) . ?
C13 C14 1.4942(19) . ?
C14 H14A 0.9800 . ?
C14 H14B 0.9800 . ?
C14 H14C 0.9800 . ?

loop_
_geom_hbond_atom_site_label_D
_geom_hbond_atom_site_label_H
_geom_hbond_atom_site_label_A
_geom_hbond_distance_DH
_geom_hbond_distance_HA
_geom_hbond_distance_DA
_geom_hbond_angle_DHA
_geom_hbond_site_symmetry_A
_geom_hbond_publ_flag
N1 H1 O1 0.88 2.07 2.8762(15) 151.1 1_565 yes

loop_
_geom_torsion_atom_site_label_1
_geom_torsion_atom_site_label_2
_geom_torsion_atom_site_label_3
_geom_torsion_atom_site_label_4
_geom_torsion
_geom_torsion_site_symmetry_1
_geom_torsion_site_symmetry_2
_geom_torsion_site_symmetry_3
_geom_torsion_site_symmetry_4
_geom_torsion_publ_flag
O1 C3 C4 N2 -143.17(13) . . . . ?
O1 C3 C4 C5 36.14(19) . . . . ?
N1 C3 C4 N2 35.90(17) . . . . ?
N1 C3 C4 C5 -144.80(12) . . . . ?
N2 C4 C5 C6 -179.70(13) . . . . ?
N2 C4 C5 C10 0.1(2) . . . . ?
N2 C11 C12 C13 -178.71(14) . . . . ?
N3 N4 C13 C12 0.44(15) . . . . ?
N3 N4 C13 C14 -177.80(11) . . . . ?
N3 C11 C12 C13 0.43(15) . . . . ?
N4 N3 C10 C5 -178.43(12) . . . . ?
N4 N3 C10 C9 1.9(2) . . . . ?
N4 N3 C11 N2 179.07(12) . . . . ?
N4 N3 C11 C12 -0.19(15) . . . . ?
C2 N1 C3 O1 -0.3(2) . . . . ?
C2 N1 C3 C4 -179.33(11) . . . . ?
C3 N1 C2 C1 179.04(12) . . . . ?
C3 C4 C5 C6 1.1(2) . . . . ?
C3 C4 C5 C10 -179.17(12) . . . . ?
C4 N2 C11 N3 -0.60(19) . . . . ?
C4 N2 C11 C12 178.43(14) . . . . ?
C4 C5 C6 C7 -178.82(13) . . . . ?
C4 C5 C10 N3 -0.29(18) . . . . ?
C4 C5 C10 C9 179.41(12) . . . . ?
C5 C6 C7 C8 -0.9(2) . . . . ?
C6 C5 C10 N3 179.49(12) . . . . ?
C6 C5 C10 C9 -0.8(2) . . . . ?
C6 C7 C8 C9 -0.4(2) . . . . ?
C7 C8 C9 C10 1.0(2) . . . . ?
C8 C9 C10 N3 179.32(13) . . . . ?
C8 C9 C10 C5 -0.4(2) . . . . ?
C10 N3 N4 C13 178.50(12) . . . . ?
C10 N3 C11 N2 0.4(2) . . . . ?
C10 N3 C11 C12 -178.88(12) . . . . ?
C10 C5 C6 C7 1.4(2) . . . . ?
C11 N2 C4 C3 179.66(11) . . . . ?
C11 N2 C4 C5 0.4(2) . . . . ?
C11 N3 N4 C13 -0.15(15) . . . . ?
C11 N3 C10 C5 0.09(18) . . . . ?
C11 N3 C10 C9 -179.62(12) . . . . ?
C11 C12 C13 N4 -0.56(16) . . . . ?
C11 C12 C13 C14 177.48(13) . . . . ?
